data_2210698
loop_
_publ_author_name
'Bai, Guo-Yi'
'Zhang, Chen-Fang'
'Qin, Xin-Ying'
'Zhang, Yue-Cheng'
'Zeng, Tao'

_publ_section_title
;
 (<i>R</i>,<i>S</i>)-2,2'-(Ethane-1,2-diyldiimino)dibutan-1-ol
;
_journal_coeditor_code LH2166
_journal_issue 10
_journal_name_full 'Acta Crystallographica Section E'
_journal_page_first o4222
_journal_page_last o4223
_journal_paper_doi 10.1107/S160053680603457X
_journal_volume 62
_journal_year 2006
_chemical_formula_iupac 'C10 H24 N2 O2'
_chemical_formula_moiety 'C10 H24 N2 O2'
_chemical_formula_sum 'C10 H24 N2 O2'
_chemical_formula_weight 204.31
_chemical_name_systematic
;
(R*,S*)-2,2'-(Ethane-1,2-diyldiimino)dibutan-1-ol
;
_space_group_IT_number 14
_symmetry_cell_setting monoclinic
_symmetry_space_group_name_Hall '-P 2yn'
_symmetry_space_group_name_H-M 'P 1 21/n 1'
_atom_sites_solution_hydrogens geom
_atom_sites_solution_primary direct
_atom_sites_solution_secondary difmap
_cell_angle_alpha 90.00
_cell_angle_beta 95.336(6)
_cell_angle_gamma 90.00
_cell_formula_units_Z 2
_cell_length_a 4.6334(13)
_cell_length_b 5.4777(14)
_cell_length_c 23.161(2)
_cell_measurement_reflns_used 1583
_cell_measurement_temperature 113(2)
_cell_measurement_theta_max 27.9
_cell_measurement_theta_min 1.8
_cell_volume 585.3(2)
_computing_cell_refinement CrystalClear
_computing_data_collection 'CrystalClear (Rigaku/MSC, 2005)'
_computing_data_reduction CrystalClear
_computing_molecular_graphics 'CrystalStructure (Rigaku/MSC, 2005)'
_computing_publication_material CrystalStructure
_computing_structure_refinement 'SHELXL97 (Sheldrick, 1997)'
_computing_structure_solution 'SHELXS97 (Sheldrick, 1997)'
_diffrn_ambient_temperature 113(2)
_diffrn_detector_area_resol_mean 7.31
_diffrn_measured_fraction_theta_full 1.000
_diffrn_measured_fraction_theta_max 1.000
_diffrn_measurement_device_type 'Rigaku Saturn'
_diffrn_measurement_method \w
_diffrn_radiation_monochromator confocal
_diffrn_radiation_source 'rotating anode'
_diffrn_radiation_type MoK\a
_diffrn_radiation_wavelength 0.71070
_diffrn_reflns_av_R_equivalents 0.0488
_diffrn_reflns_av_sigmaI/netI 0.0353
_diffrn_reflns_limit_h_max 5
_diffrn_reflns_limit_h_min -5
_diffrn_reflns_limit_k_max 6
_diffrn_reflns_limit_k_min -6
_diffrn_reflns_limit_l_max 28
_diffrn_reflns_limit_l_min -28
_diffrn_reflns_number 5952
_diffrn_reflns_theta_full 26.00
_diffrn_reflns_theta_max 26.00
_diffrn_reflns_theta_min 1.77
_diffrn_standards_decay_% 0
_diffrn_standards_interval_count 0
_diffrn_standards_interval_time 0
_diffrn_standards_number 0
_exptl_absorpt_coefficient_mu 0.080
_exptl_absorpt_correction_T_max 0.9968
_exptl_absorpt_correction_T_min 0.9792
_exptl_absorpt_correction_type multi-scan
_exptl_absorpt_process_details '(Jacobson, 1998)'
_exptl_crystal_colour colorless
_exptl_crystal_density_diffrn 1.159
_exptl_crystal_density_method 'not measured'
_exptl_crystal_description block
_exptl_crystal_F_000 228
_exptl_crystal_size_max 0.12
_exptl_crystal_size_mid 0.08
_exptl_crystal_size_min 0.04
_refine_diff_density_max 0.182
_refine_diff_density_min -0.243
_refine_ls_extinction_method none
_refine_ls_goodness_of_fit_ref 1.196
_refine_ls_hydrogen_treatment mixed
_refine_ls_matrix_type full
_refine_ls_number_parameters 73
_refine_ls_number_reflns 1157
_refine_ls_number_restraints 0
_refine_ls_restrained_S_all 1.196
_refine_ls_R_factor_all 0.0687
_refine_ls_R_factor_gt 0.0589
_refine_ls_shift/su_max 0.000
_refine_ls_shift/su_mean 0.000
_refine_ls_structure_factor_coef Fsqd
_refine_ls_weighting_details 'calc w=1/[\s^2^(Fo^2^)+(0.0573P)^2^+0.1608P] where P=(Fo^2^+2Fc^2^)/3'
_refine_ls_weighting_scheme calc
_refine_ls_wR_factor_gt 0.1244
_refine_ls_wR_factor_ref 0.1304
_reflns_number_gt 1035
_reflns_number_total 1157
_reflns_threshold_expression I>2\s(I)
_cod_data_source_file lh2166.cif
_cod_data_source_block I
_cod_depositor_comments
;
The following automatic conversions were performed:
'_symmetry_cell_setting' value 'Monoclinic' changed to 'monoclinic'
according to '/home/saulius/struct/CIF-dictionaries/cif_core.dic'
dictionary named 'cif_core.dic' version 2.4.1 from 2010-06-29.

Automatic conversion script
Id: cif_fix_enum 1527 2010-12-29 10:47:43Z saulius 

The following automatic conversions were performed:

'_symmetry_cell_setting' value 'Monoclinic' changed to 'monoclinic'
according to /home/saulius/struct/CIF-dictionaries/cif_core.dic
dictionary named 'cif_core.dic' version 2.4.1 from 2010-06-29.

Automatic conversion script
Id: cif_fix_values 1715 2011-07-08 13:25:40Z adriana 
;
_cod_original_sg_symbol_H-M 'P 21/n'
_cod_database_code 2210698
_cod_database_fobs_code 2210698

loop_
_symmetry_equiv_pos_as_xyz
'x, y, z'
'-x+1/2, y+1/2, -z+1/2'
'-x, -y, -z'
'x-1/2, -y-1/2, z-1/2'

loop_
_atom_site_type_symbol
_atom_site_label
_atom_site_fract_x
_atom_site_fract_y
_atom_site_fract_z
_atom_site_U_iso_or_equiv
_atom_site_adp_type
_atom_site_calc_flag
_atom_site_refinement_flags
_atom_site_occupancy
O O1 0.7120(3) 0.4794(2) 0.06698(5) 0.0182(4) Uani d . 1
N N1 0.1924(3) 0.7782(3) 0.05198(6) 0.0137(4) Uani d . 1
C C1 0.1077(4) 1.0171(3) 0.02653(7) 0.0146(4) Uani d . 1
H H1A 0.2817 1.1034 0.0153 0.018 Uiso calc R 1
H H1B 0.0190 1.1181 0.0556 0.018 Uiso calc R 1
C C2 0.4039(3) 0.7978(3) 0.10352(7) 0.0137(4) Uani d . 1
H H2 0.5534 0.9226 0.0960 0.016 Uiso calc R 1
C C3 0.2536(4) 0.8748(3) 0.15662(7) 0.0190(4) Uani d . 1
H H3A 0.1376 0.7357 0.1690 0.023 Uiso calc R 1
H H3B 0.1179 1.0099 0.1454 0.023 Uiso calc R 1
C C4 0.4613(4) 0.9575(4) 0.20809(8) 0.0261(5) Uani d . 1
H H4A 0.3501 1.0022 0.2405 0.031 Uiso calc R 1
H H4B 0.5722 1.0992 0.1967 0.031 Uiso calc R 1
H H4C 0.5947 0.8241 0.2200 0.031 Uiso calc R 1
C C5 0.5502(4) 0.5510(3) 0.11319(8) 0.0162(4) Uani d . 1
H H5A 0.6813 0.5572 0.1494 0.019 Uiso calc R 1
H H5B 0.4004 0.4260 0.1183 0.019 Uiso calc R 1
H H1 0.275(4) 0.688(4) 0.0254(9) 0.020(5) Uiso d . 1
H H6 0.857(5) 0.578(4) 0.0655(9) 0.037(7) Uiso d . 1

loop_
_atom_site_aniso_label
_atom_site_aniso_U_11
_atom_site_aniso_U_22
_atom_site_aniso_U_33
_atom_site_aniso_U_12
_atom_site_aniso_U_13
_atom_site_aniso_U_23
O1 0.0140(7) 0.0170(7) 0.0237(7) 0.0007(5) 0.0021(5) -0.0038(5)
N1 0.0146(7) 0.0130(8) 0.0136(7) 0.0027(6) 0.0009(6) -0.0017(6)
C1 0.0136(9) 0.0137(9) 0.0161(9) 0.0022(7) -0.0001(7) 0.0000(7)
C2 0.0121(8) 0.0147(9) 0.0140(9) -0.0002(7) -0.0010(7) -0.0007(7)
C3 0.0175(9) 0.0216(10) 0.0175(9) 0.0028(8) 0.0001(7) -0.0010(8)
C4 0.0290(11) 0.0291(11) 0.0194(10) 0.0025(9) -0.0009(8) -0.0052(8)
C5 0.0128(8) 0.0169(9) 0.0187(9) -0.0001(7) -0.0001(7) 0.0018(7)

loop_
_atom_type_symbol
_atom_type_description
_atom_type_scat_dispersion_real
_atom_type_scat_dispersion_imag
_atom_type_scat_source
C C 0.0033 0.0016 'International Tables Vol C Tables 4.2.6.8 and 6.1.1.4'
H H 0.0000 0.0000 'International Tables Vol C Tables 4.2.6.8 and 6.1.1.4'
N N 0.0061 0.0033 'International Tables Vol C Tables 4.2.6.8 and 6.1.1.4'
O O 0.0106 0.0060 'International Tables Vol C Tables 4.2.6.8 and 6.1.1.4'

loop_
_geom_angle_atom_site_label_1
_geom_angle_atom_site_label_2
_geom_angle_atom_site_label_3
_geom_angle_site_symmetry_1
_geom_angle_site_symmetry_3
_geom_angle
C5 O1 H6 . . 108.9(16)
C1 N1 C2 . . 113.02(13)
C1 N1 H1 . . 109.2(12)
C2 N1 H1 . . 107.5(12)
N1 C1 C1 . 3_575 110.15(17)
N1 C1 H1A . . 109.6
C1 C1 H1A 3_575 . 109.6
N1 C1 H1B . . 109.6
C1 C1 H1B 3_575 . 109.6
H1A C1 H1B . . 108.1
N1 C2 C5 . . 107.95(13)
N1 C2 C3 . . 110.67(13)
C5 C2 C3 . . 110.94(14)
N1 C2 H2 . . 109.1
C5 C2 H2 . . 109.1
C3 C2 H2 . . 109.1
C2 C3 C4 . . 114.08(15)
C2 C3 H3A . . 108.7
C4 C3 H3A . . 108.7
C2 C3 H3B . . 108.7
C4 C3 H3B . . 108.7
H3A C3 H3B . . 107.6
C3 C4 H4A . . 109.5
C3 C4 H4B . . 109.5
H4A C4 H4B . . 109.5
C3 C4 H4C . . 109.5
H4A C4 H4C . . 109.5
H4B C4 H4C . . 109.5
O1 C5 C2 . . 113.24(14)
O1 C5 H5A . . 108.9
C2 C5 H5A . . 108.9
O1 C5 H5B . . 108.9
C2 C5 H5B . . 108.9
H5A C5 H5B . . 107.7

loop_
_geom_bond_atom_site_label_1
_geom_bond_atom_site_label_2
_geom_bond_site_symmetry_2
_geom_bond_distance
O1 C5 . 1.418(2)
O1 H6 . 0.87(3)
N1 C1 . 1.473(2)
N1 C2 . 1.476(2)
N1 H1 . 0.90(2)
C1 C1 3_575 1.521(3)
C1 H1A . 0.9900
C1 H1B . 0.9900
C2 C5 . 1.520(2)
C2 C3 . 1.528(2)
C2 H2 . 1.0000
C3 C4 . 1.529(2)
C3 H3A . 0.9900
C3 H3B . 0.9900
C4 H4A . 0.9800
C4 H4B . 0.9800
C4 H4C . 0.9800
C5 H5A . 0.9900
C5 H5B . 0.9900

loop_
_geom_hbond_atom_site_label_D
_geom_hbond_atom_site_label_H
_geom_hbond_atom_site_label_A
_geom_hbond_site_symmetry_A
_geom_hbond_distance_DH
_geom_hbond_distance_HA
_geom_hbond_distance_DA
_geom_hbond_angle_DHA
N1 H1 O1 3_665 0.90(2) 2.33(2) 3.163(2) 152.9(16)
N1 H1 O1 . 0.90(2) 2.444(19) 2.9051(19) 112.1(14)
O1 H6 N1 1_655 0.87(3) 1.95(3) 2.810(2) 172(2)

loop_
_geom_torsion_atom_site_label_1
_geom_torsion_atom_site_label_2
_geom_torsion_atom_site_label_3
_geom_torsion_atom_site_label_4
_geom_torsion_site_symmetry_4
_geom_torsion
C2 N1 C1 C1 3_575 179.49(16)
C1 N1 C2 C5 . -160.86(14)
C1 N1 C2 C3 . 77.56(18)
N1 C2 C3 C4 . -166.35(15)
C5 C2 C3 C4 . 73.85(19)
N1 C2 C5 O1 . 63.18(17)
C3 C2 C5 O1 . -175.42(14)
